data_7125947
loop_
_publ_author_name
'Lee, Haeri'
'Kim, Dongwon'
'Oh, Hyejin'
'Jung, Ok-Sang'

_publ_section_title
;
 Molecular balloon, Pd<sub>6</sub>L<sub>8</sub> cages: recognition of
 alkyl sulfate surfactants.
;
_journal_issue 19
_journal_name_full 'Chemical communications (Cambridge, England)'
_journal_page_first 2841
_journal_page_last 2844
_journal_paper_doi 10.1039/c9cc09742b
_journal_volume 56
_journal_year 2020
_chemical_formula_sum 'C336 H240 N48 O48 Pd6'
_chemical_formula_weight 6356.15
_space_group_crystal_system tetragonal
_space_group_IT_number 87
_space_group_name_Hall '-I 4'
_space_group_name_H-M_alt 'I 4/m'
_atom_sites_solution_hydrogens geom
_audit_creation_method SHELXL-2018/3
_audit_update_record
;
2020-01-22 deposited with the CCDC.	2020-02-06 downloaded from the CCDC.
;
_cell_angle_alpha 90
_cell_angle_beta 90
_cell_angle_gamma 90
_cell_formula_units_Z 2
_cell_length_a 35.325(5)
_cell_length_b 35.325(5)
_cell_length_c 49.962(10)
_cell_measurement_reflns_used 217249
_cell_measurement_temperature 298(2)
_cell_measurement_theta_max 25.00
_cell_measurement_theta_min 0.365
_cell_volume 62345(18)
_computing_cell_refinement 'HKL3000sm (Otwinowski & Minor, 1997)'
_computing_data_collection 'PAL BL2D-SMDC Program (Shin et. al, 2016)'
_computing_data_reduction 'HKL3000sm (Otwinowski & Minor, 1997)'
_computing_molecular_graphics 'Bruker SHELXTL'
_computing_publication_material 'Bruker SHELXTL'
_computing_structure_refinement 'SHELXL-2014/7 (Sheldrick, 2014)'
_computing_structure_solution 'SHELXS-97 (Sheldrick, 2008)'
_diffrn_ambient_temperature 298(2)
_diffrn_measured_fraction_theta_full 0.999
_diffrn_measured_fraction_theta_max 0.868
_diffrn_measurement_device_type 'Rayonix MX225HS CCD area detector'
_diffrn_measurement_method 'omega scan'
_diffrn_radiation_type synchrotron
_diffrn_radiation_wavelength 0.750
_diffrn_reflns_av_R_equivalents 0.1236
_diffrn_reflns_av_unetI/netI 0.1212
_diffrn_reflns_Laue_measured_fraction_full 0.999
_diffrn_reflns_Laue_measured_fraction_max 0.868
_diffrn_reflns_limit_h_max 47
_diffrn_reflns_limit_h_min -47
_diffrn_reflns_limit_k_max 41
_diffrn_reflns_limit_k_min -41
_diffrn_reflns_limit_l_max 63
_diffrn_reflns_limit_l_min -64
_diffrn_reflns_number 178025
_diffrn_reflns_point_group_measured_fraction_full 0.999
_diffrn_reflns_point_group_measured_fraction_max 0.868
_diffrn_reflns_theta_full 26.744
_diffrn_reflns_theta_max 30.733
_diffrn_reflns_theta_min 0.745
_diffrn_source 'PLSII 2D bending magnet'
_exptl_absorpt_coefficient_mu 0.119
_exptl_absorpt_correction_T_max 0.977
_exptl_absorpt_correction_T_min 0.977
_exptl_absorpt_correction_type empirical
_exptl_crystal_colour COLORLESS
_exptl_crystal_density_diffrn 0.339
_exptl_crystal_description BLOCK
_exptl_crystal_F_000 6504
_exptl_crystal_size_max 0.200
_exptl_crystal_size_mid 0.200
_exptl_crystal_size_min 0.200
_refine_diff_density_max 1.067
_refine_diff_density_min -0.578
_refine_diff_density_rms 0.064
_refine_ls_extinction_method none
_refine_ls_goodness_of_fit_ref 0.955
_refine_ls_hydrogen_treatment constr
_refine_ls_matrix_type full
_refine_ls_number_parameters 497
_refine_ls_number_reflns 36294
_refine_ls_number_restraints 988
_refine_ls_restrained_S_all 1.000
_refine_ls_R_factor_all 0.3047
_refine_ls_R_factor_gt 0.1517
_refine_ls_shift/su_max 0.001
_refine_ls_shift/su_mean 0.000
_refine_ls_structure_factor_coef Fsqd
_refine_ls_weighting_details 'w=1/[\s^2^(Fo^2^)+(0.2000P)^2^] where P=(Fo^2^+2Fc^2^)/3'
_refine_ls_weighting_scheme calc
_refine_ls_wR_factor_gt 0.3986
_refine_ls_wR_factor_ref 0.4698
_reflns_Friedel_coverage 0.000
_reflns_number_gt 6229
_reflns_number_total 36294
_reflns_threshold_expression 'I > 2\s(I)'
_cod_data_source_file c9cc09742b2.cif
_cod_data_source_block 1BF4
_cod_depositor_comments 'Adding full bibliography for 7125945--7125948.cif.'
_cod_original_cell_volume 62345(22)
_cod_database_code 7125947
_shelx_shelxl_version_number 2018/3
_shelx_space_group_comment
;
The symmetry employed for this shelxl refinement is uniquely defined
by the following loop, which should always be used as a source of
symmetry information in preference to the above space-group names.
They are only intended as comments.
;
_shelx_estimated_absorpt_t_min 0.977
_shelx_estimated_absorpt_t_max 0.977

loop_
_space_group_symop_operation_xyz
'x, y, z'
'-x, -y, z'
'-y, x, z'
'y, -x, z'
'x+1/2, y+1/2, z+1/2'
'-x+1/2, -y+1/2, z+1/2'
'-y+1/2, x+1/2, z+1/2'
'y+1/2, -x+1/2, z+1/2'
'-x, -y, -z'
'x, y, -z'
'y, -x, -z'
'-y, x, -z'
'-x+1/2, -y+1/2, -z+1/2'
'x+1/2, y+1/2, -z+1/2'
'y+1/2, -x+1/2, -z+1/2'
'-y+1/2, x+1/2, -z+1/2'

loop_
_atom_site_label
_atom_site_type_symbol
_atom_site_fract_x
_atom_site_fract_y
_atom_site_fract_z
_atom_site_U_iso_or_equiv
_atom_site_adp_type
_atom_site_occupancy
_atom_site_site_symmetry_order
_atom_site_calc_flag
_atom_site_refinement_flags_posn
_atom_site_refinement_flags_adp
_atom_site_refinement_flags_occupancy
Pd1_1 Pd 0.18165(2) 0.81826(2) 0.000000 0.2096(5) Uani 1 2 d S T P
Pd2_2 Pd 0.500000 0.500000 0.31831(2) 0.2081(5) Uani 1 4 d S T P
O1_3 O 0.1971(3) 0.3101(3) 0.0533(2) 0.503(7) Uani 1 1 d D U .
N1_3 N 0.15245(18) 0.20986(17) 0.02932(11) 0.209(2) Uani 1 1 d D U .
C1_3 C 0.1194(2) 0.1983(2) 0.03880(16) 0.221(3) Uani 1 1 d D U .
H1_3 H 0.108555 0.176847 0.031175 0.265 Uiso 1 1 calc R U .
O2_3 O 0.2161(4) 0.4272(3) 0.1553(3) 0.602(6) Uani 1 1 d D U .
N2_3 N 0.1601(4) 0.3100(3) 0.0908(2) 0.496(6) Uani 1 1 d D U .
H2N_3 H 0.139367 0.300330 0.096611 0.595 Uiso 1 1 calc R U .
C2_3 C 0.1003(2) 0.2156(2) 0.05886(18) 0.266(3) Uani 1 1 d D U .
H2_3 H 0.077369 0.206120 0.065062 0.319 Uiso 1 1 calc R U .
O3_3 O 0.3897(3) 0.4990(4) 0.24762(16) 0.540(7) Uani 1 1 d D U .
N3_3 N 0.44324(17) 0.49973(16) 0.31866(12) 0.213(2) Uani 1 1 d D U .
C3_3 C 0.1162(3) 0.2481(3) 0.06988(18) 0.299(4) Uani 1 1 d D U .
H3_3 H 0.104066 0.260531 0.083885 0.358 Uiso 1 1 calc R U .
O4_3 O 0.2458(4) 0.5522(3) 0.1744(3) 0.582(6) Uani 1 1 d D U .
N4_3 N 0.3333(3) 0.5191(4) 0.2654(2) 0.531(6) Uani 1 1 d D U .
H4_3 H 0.322893 0.523137 0.280746 0.637 Uiso 1 1 calc R U .
C4_3 C 0.1503(3) 0.2621(2) 0.05991(18) 0.298(4) Uani 1 1 d D U .
O5_3 O 0.1976(3) 0.6899(3) 0.0523(2) 0.512(7) Uani 1 1 d D U .
N5_3 N 0.15263(19) 0.78973(16) 0.02799(13) 0.229(2) Uani 1 1 d D U .
C5_3 C 0.1663(2) 0.2419(2) 0.03929(16) 0.242(3) Uani 1 1 d D U .
H5_3 H 0.188481 0.251384 0.031763 0.290 Uiso 1 1 calc R U .
O6_3 O 0.1681(4) 0.5273(3) 0.1031(3) 0.574(6) Uani 1 1 d D U .
N6_3 N 0.1458(3) 0.6751(3) 0.0772(3) 0.542(6) Uani 1 1 d D U .
H6_3 H 0.123615 0.683824 0.080629 0.650 Uiso 1 1 calc R U .
C6_3 C 0.1718(4) 0.2978(3) 0.0672(2) 0.437(6) Uani 1 1 d D U .
C7_3 C 0.1773(5) 0.3370(3) 0.1074(3) 0.538(7) Uani 1 1 d D U .
C8_3 C 0.2122(5) 0.3533(4) 0.1020(3) 0.566(8) Uani 1 1 d D U .
H8_3 H 0.226939 0.342667 0.088491 0.680 Uiso 1 1 calc R U .
C9_3 C 0.2262(4) 0.3843(5) 0.1155(3) 0.611(8) Uani 1 1 d D U .
H9_3 H 0.248439 0.396279 0.110379 0.733 Uiso 1 1 calc R U .
C10_3 C 0.2047(5) 0.3965(3) 0.1374(3) 0.609(7) Uani 1 1 d D U .
C11_3 C 0.1725(5) 0.3771(5) 0.1456(3) 0.605(8) Uani 1 1 d D U .
H11_3 H 0.160679 0.383310 0.161666 0.726 Uiso 1 1 calc R U .
C12_3 C 0.1585(4) 0.3485(4) 0.1297(3) 0.553(8) Uani 1 1 d D U .
H12_3 H 0.135806 0.336827 0.134317 0.663 Uiso 1 1 calc R U .
C13_3 C 0.4227(2) 0.5008(2) 0.34109(15) 0.234(3) Uani 1 1 d D U .
H13_3 H 0.435679 0.501608 0.357269 0.281 Uiso 1 1 calc R U .
C14_3 C 0.3836(3) 0.5009(3) 0.34211(17) 0.282(4) Uani 1 1 d D U .
H14_3 H 0.370949 0.501884 0.358400 0.338 Uiso 1 1 calc R U .
C15_3 C 0.3635(2) 0.4995(3) 0.31775(19) 0.300(4) Uani 1 1 d D U .
H15_3 H 0.337230 0.498266 0.317439 0.359 Uiso 1 1 calc R U .
C16_3 C 0.3842(3) 0.4999(3) 0.29457(16) 0.309(4) Uani 1 1 d D U .
C17_3 C 0.4234(2) 0.4988(2) 0.29641(15) 0.253(3) Uani 1 1 d D U .
H17_3 H 0.436811 0.497293 0.280439 0.303 Uiso 1 1 calc R U .
C18_3 C 0.3689(3) 0.5062(4) 0.2664(2) 0.459(6) Uani 1 1 d D U .
C19_3 C 0.3099(4) 0.5271(4) 0.2428(3) 0.583(7) Uani 1 1 d D U .
C20_3 C 0.2716(4) 0.5371(5) 0.2455(3) 0.602(8) Uani 1 1 d D U .
H20_3 H 0.260571 0.537511 0.262382 0.722 Uiso 1 1 calc R U .
C21_3 C 0.2498(4) 0.5465(5) 0.2232(4) 0.634(8) Uani 1 1 d D U .
H21_3 H 0.224612 0.553564 0.225353 0.761 Uiso 1 1 calc R U .
C22_3 C 0.2657(5) 0.5452(4) 0.1981(3) 0.620(7) Uani 1 1 d D U .
C23_3 C 0.3035(5) 0.5365(5) 0.1942(3) 0.628(8) Uani 1 1 d D U .
H23_3 H 0.314433 0.536945 0.177254 0.754 Uiso 1 1 calc R U .
C24_3 C 0.3244(4) 0.5271(5) 0.2171(3) 0.625(8) Uani 1 1 d D U .
H24_3 H 0.349635 0.520402 0.214801 0.750 Uiso 1 1 calc R U .
C25_3 C 0.1203(2) 0.8019(2) 0.03798(17) 0.243(3) Uani 1 1 d D U .
H25_3 H 0.110873 0.824854 0.031693 0.292 Uiso 1 1 calc R U .
C26_3 C 0.0990(3) 0.7826(2) 0.05753(18) 0.283(4) Uani 1 1 d D U .
H26_3 H 0.076136 0.792094 0.063765 0.340 Uiso 1 1 calc R U .
C27_3 C 0.1134(3) 0.7492(3) 0.06698(17) 0.295(4) Uani 1 1 d D U .
H27_3 H 0.100562 0.735822 0.080191 0.354 Uiso 1 1 calc R U .
C28_3 C 0.1475(3) 0.7352(2) 0.05674(19) 0.328(4) Uani 1 1 d D U .
C29_3 C 0.1651(2) 0.7577(2) 0.03805(16) 0.262(3) Uani 1 1 d D U .
H29_3 H 0.188478 0.749297 0.031831 0.315 Uiso 1 1 calc R U .
C30_3 C 0.1672(3) 0.6970(3) 0.0617(3) 0.469(6) Uani 1 1 d D U .
C31_3 C 0.1540(5) 0.6399(3) 0.0889(3) 0.616(7) Uani 1 1 d D U .
C32_3 C 0.1240(4) 0.6154(5) 0.0945(4) 0.622(8) Uani 1 1 d D U .
H32_3 H 0.099595 0.625152 0.094969 0.747 Uiso 1 1 calc R U .
C33_3 C 0.1292(5) 0.5767(4) 0.0994(4) 0.607(8) Uani 1 1 d D U .
H33_3 H 0.109346 0.560211 0.102826 0.728 Uiso 1 1 calc R U .
C34_3 C 0.1663(5) 0.5655(3) 0.0987(3) 0.598(7) Uani 1 1 d D U .
C35_3 C 0.1978(4) 0.5890(4) 0.0953(4) 0.639(8) Uani 1 1 d D U .
H35_3 H 0.222182 0.579101 0.096480 0.767 Uiso 1 1 calc R U .
C36_3 C 0.1920(4) 0.6277(4) 0.0903(4) 0.628(8) Uani 1 1 d D U .
H36_3 H 0.212152 0.644350 0.087954 0.754 Uiso 1 1 calc R U .
C37_3 C 0.2100(4) 0.4643(3) 0.1477(3) 0.482(6) Uani 1 1 d D U .
C38_3 C 0.2299(4) 0.4841(4) 0.1668(3) 0.485(6) Uani 1 1 d D U .
H38_3 H 0.242634 0.472378 0.180859 0.582 Uiso 1 1 calc R U .
C39_3 C 0.2294(4) 0.5213(4) 0.1635(2) 0.481(6) Uani 1 1 d D U .
C40_3 C 0.2099(4) 0.5394(3) 0.1433(3) 0.485(6) Uani 1 1 d D U .
H40_3 H 0.210166 0.565640 0.141869 0.582 Uiso 1 1 calc R U .
C41_3 C 0.1905(4) 0.5181(4) 0.1260(2) 0.486(6) Uani 1 1 d D U .
C42_3 C 0.1898(4) 0.4792(3) 0.1283(3) 0.496(6) Uani 1 1 d D U .
H42_3 H 0.175741 0.464192 0.116667 0.595 Uiso 1 1 calc R U .

loop_
_atom_site_aniso_label
_atom_site_aniso_U_11
_atom_site_aniso_U_22
_atom_site_aniso_U_33
_atom_site_aniso_U_23
_atom_site_aniso_U_13
_atom_site_aniso_U_12
Pd1_1 0.1878(7) 0.1862(7) 0.2547(9) 0.000 0.000 0.0638(5)
Pd2_2 0.2497(8) 0.2497(8) 0.1250(7) 0.000 0.000 0.000
O1_3 0.507(13) 0.336(9) 0.665(16) -0.217(10) 0.125(11) -0.218(9)
N1_3 0.208(5) 0.188(5) 0.229(5) -0.016(4) -0.009(4) -0.042(4)
C1_3 0.208(7) 0.189(6) 0.265(8) -0.018(5) 0.002(5) -0.035(5)
O2_3 0.848(15) 0.313(9) 0.644(14) -0.055(9) -0.209(12) 0.021(11)
N2_3 0.665(14) 0.331(10) 0.492(13) -0.158(9) 0.065(11) -0.171(10)
C2_3 0.253(8) 0.237(8) 0.309(9) -0.059(6) 0.039(6) -0.037(6)
O3_3 0.424(11) 0.98(2) 0.221(7) -0.062(10) -0.125(7) -0.036(13)
N3_3 0.243(6) 0.254(5) 0.142(4) 0.011(4) -0.032(4) -0.003(4)
C3_3 0.301(9) 0.261(8) 0.334(9) -0.070(7) 0.057(7) -0.031(7)
O4_3 0.687(14) 0.472(11) 0.587(13) -0.094(10) -0.343(10) 0.004(10)
N4_3 0.369(10) 0.810(15) 0.413(11) -0.059(11) -0.223(9) 0.072(12)
C4_3 0.305(9) 0.235(7) 0.353(9) -0.080(6) 0.058(7) -0.067(6)
O5_3 0.444(12) 0.344(9) 0.748(18) 0.225(10) 0.102(11) 0.212(9)
N5_3 0.239(6) 0.164(5) 0.284(6) 0.029(4) -0.003(5) 0.062(4)
C5_3 0.236(7) 0.213(7) 0.278(8) -0.038(5) -0.001(5) -0.038(5)
O6_3 0.697(13) 0.407(10) 0.620(13) 0.154(10) -0.277(11) -0.067(10)
N6_3 0.537(13) 0.344(10) 0.745(15) 0.304(10) 0.148(11) 0.151(9)
C6_3 0.504(13) 0.335(10) 0.472(13) -0.167(10) 0.053(11) -0.185(9)
C7_3 0.728(17) 0.385(12) 0.501(14) -0.122(10) -0.058(13) -0.140(12)
C8_3 0.781(19) 0.397(13) 0.521(15) -0.123(12) -0.113(14) -0.182(14)
C9_3 0.825(18) 0.452(14) 0.556(17) -0.171(12) -0.181(13) -0.160(14)
C10_3 0.810(17) 0.395(12) 0.621(15) -0.160(11) -0.182(13) -0.111(12)
C11_3 0.756(19) 0.442(15) 0.618(16) -0.165(12) -0.162(14) -0.092(14)
C12_3 0.727(18) 0.371(13) 0.560(17) -0.168(12) -0.071(13) -0.086(13)
C13_3 0.264(7) 0.257(6) 0.182(6) 0.003(5) -0.018(6) -0.015(7)
C14_3 0.255(8) 0.356(8) 0.234(7) 0.016(7) -0.012(7) 0.010(8)
C15_3 0.260(8) 0.390(9) 0.249(8) 0.013(9) -0.018(6) 0.004(7)
C16_3 0.261(8) 0.455(9) 0.211(6) 0.014(7) -0.077(6) -0.004(9)
C17_3 0.259(7) 0.308(7) 0.192(6) 0.008(6) -0.043(6) 0.019(7)
C18_3 0.359(11) 0.755(14) 0.262(9) 0.003(11) -0.131(9) 0.035(13)
C19_3 0.499(14) 0.764(14) 0.486(13) -0.005(14) -0.257(11) 0.076(14)
C20_3 0.493(15) 0.762(17) 0.551(14) -0.002(15) -0.295(12) 0.022(16)
C21_3 0.602(16) 0.741(16) 0.560(15) 0.038(16) -0.308(12) 0.051(15)
C22_3 0.636(15) 0.658(13) 0.566(14) -0.029(14) -0.328(12) 0.053(14)
C23_3 0.609(16) 0.726(16) 0.550(14) -0.001(15) -0.339(13) 0.088(17)
C24_3 0.559(15) 0.805(16) 0.511(15) -0.016(17) -0.274(12) 0.066(16)
C25_3 0.238(8) 0.202(7) 0.290(9) 0.009(5) 0.006(6) 0.063(6)
C26_3 0.318(9) 0.227(8) 0.304(9) 0.041(6) 0.020(7) 0.050(7)
C27_3 0.307(9) 0.262(8) 0.317(8) 0.059(7) 0.028(7) 0.050(7)
C28_3 0.333(10) 0.261(8) 0.391(10) 0.138(7) 0.042(7) 0.093(7)
C29_3 0.277(8) 0.214(7) 0.296(8) 0.041(6) 0.019(6) 0.058(6)
C30_3 0.453(13) 0.290(10) 0.663(14) 0.212(10) 0.116(11) 0.162(9)
C31_3 0.618(15) 0.382(11) 0.847(15) 0.303(11) 0.069(15) 0.103(11)
C32_3 0.645(16) 0.403(13) 0.820(17) 0.291(14) 0.039(17) 0.044(13)
C33_3 0.655(16) 0.374(13) 0.792(17) 0.210(14) -0.070(17) 0.009(13)
C34_3 0.687(15) 0.360(11) 0.747(14) 0.216(12) -0.154(15) 0.030(12)
C35_3 0.685(16) 0.383(13) 0.849(16) 0.274(14) -0.048(17) 0.066(13)
C36_3 0.638(16) 0.390(12) 0.856(16) 0.307(13) -0.007(17) 0.106(13)
C37_3 0.732(14) 0.204(8) 0.511(13) 0.016(9) -0.310(11) 0.009(10)
C38_3 0.662(14) 0.316(10) 0.476(12) 0.008(10) -0.317(11) 0.012(12)
C39_3 0.674(13) 0.278(10) 0.491(12) -0.070(10) -0.338(10) 0.040(11)
C40_3 0.675(15) 0.254(9) 0.525(14) -0.007(9) -0.292(11) 0.036(10)
C41_3 0.646(13) 0.282(9) 0.530(13) 0.046(10) -0.359(10) -0.011(10)
C42_3 0.692(14) 0.258(9) 0.538(13) -0.041(9) -0.356(11) -0.025(11)

loop_
_atom_type_symbol
_atom_type_description
_atom_type_scat_dispersion_real
_atom_type_scat_dispersion_imag
_atom_type_scat_source
C C 0.0036 0.0018 'International Tables Vol C Tables 4.2.6.8 and 6.1.1.4'
H H 0.0000 0.0000 'International Tables Vol C Tables 4.2.6.8 and 6.1.1.4'
N N 0.0070 0.0037 'International Tables Vol C Tables 4.2.6.8 and 6.1.1.4'
O O 0.0123 0.0069 'International Tables Vol C Tables 4.2.6.8 and 6.1.1.4'
Pd Pd -0.8582 1.1145 'International Tables Vol C Tables 4.2.6.8 and 6.1.1.4'

loop_
_geom_angle_atom_site_label_1
_geom_angle_atom_site_label_2
_geom_angle_atom_site_label_3
_geom_angle
_geom_angle_site_symmetry_1
_geom_angle_site_symmetry_3
N5_3 Pd1_1 N5_3 88.4(4) 10 .
N5_3 Pd1_1 N1_3_$3 178.3(2) 10 4_565
N5_3 Pd1_1 N1_3_$3 90.2(2) . 4_565
N5_3 Pd1_1 N1_3_$2 90.2(2) 10 11_565
N5_3 Pd1_1 N1_3_$2 178.3(2) . 11_565
N1_3 Pd1_1 N1_3_$2 91.1(3) 4_565 11_565
N3_3 Pd2_2 N3_3_$4 89.996(4) 4_565 2_665
N3_3 Pd2_2 N3_3_$1 179.0(4) 4_565 3_655
N3_3 Pd2_2 N3_3_$1 89.996(4) 2_665 3_655
N3_3 Pd2_2 N3_3 89.993(4) 4_565 .
N3_3 Pd2_2 N3_3 179.0(4) 2_665 .
N3_3 Pd2_2 N3_3 89.999(4) 3_655 .
C1_3 N1_3 C5_3 117.0(6) . .
C1_3 N1_3 Pd1_1_$1 123.4(5) . 3_655
C5_3 N1_3 Pd1_1_$1 119.7(5) . 3_655
N1_3 C1_3 C2_3 124.3(7) . .
N1_3 C1_3 H1_3 117.8 . .
C2_3 C1_3 H1_3 117.8 . .
C37_3 O2_3 C10_3 119.6(11) . .
C6_3 N2_3 C7_3 128.0(11) . .
C6_3 N2_3 H2N_3 116.0 . .
C7_3 N2_3 H2N_3 116.0 . .
C1_3 C2_3 C3_3 117.7(7) . .
C1_3 C2_3 H2_3 121.1 . .
C3_3 C2_3 H2_3 121.1 . .
C17_3 N3_3 C13_3 114.8(7) . .
C17_3 N3_3 Pd2_2 121.8(5) . .
C13_3 N3_3 Pd2_2 123.4(5) . .
C2_3 C3_3 C4_3 120.0(7) . .
C2_3 C3_3 H3_3 120.0 . .
C4_3 C3_3 H3_3 120.0 . .
C39_3 O4_3 C22_3 114.5(11) . .
C18_3 N4_3 C19_3 129.6(12) . .
C18_3 N4_3 H4_3 115.2 . .
C19_3 N4_3 H4_3 115.2 . .
C5_3 C4_3 C3_3 116.1(7) . .
C5_3 C4_3 C6_3 113.8(8) . .
C3_3 C4_3 C6_3 130.0(8) . .
C29_3 N5_3 C25_3 115.3(7) . .
C29_3 N5_3 Pd1_1 121.8(6) . .
C25_3 N5_3 Pd1_1 122.9(5) . .
N1_3 C5_3 C4_3 124.8(7) . .
N1_3 C5_3 H5_3 117.6 . .
C4_3 C5_3 H5_3 117.6 . .
C34_3 O6_3 C41_3 112.2(11) . .
C30_3 N6_3 C31_3 129.8(11) . .
C30_3 N6_3 H6_3 115.1 . .
C31_3 N6_3 H6_3 115.1 . .
O1_3 C6_3 N2_3 128.6(10) . .
O1_3 C6_3 C4_3 122.0(10) . .
N2_3 C6_3 C4_3 109.2(9) . .
C12_3 C7_3 C8_3 118.2(9) . .
C12_3 C7_3 N2_3 118.4(14) . .
C8_3 C7_3 N2_3 123.3(13) . .
C9_3 C8_3 C7_3 123.4(10) . .
C9_3 C8_3 H8_3 118.3 . .
C7_3 C8_3 H8_3 118.3 . .
C8_3 C9_3 C10_3 115.7(9) . .
C8_3 C9_3 H9_3 122.1 . .
C10_3 C9_3 H9_3 122.1 . .
C11_3 C10_3 C9_3 121.5(9) . .
C11_3 C10_3 O2_3 114.3(15) . .
C9_3 C10_3 O2_3 123.8(15) . .
C12_3 C11_3 C10_3 119.0(10) . .
C12_3 C11_3 H11_3 120.5 . .
C10_3 C11_3 H11_3 120.5 . .
C7_3 C12_3 C11_3 121.0(10) . .
C7_3 C12_3 H12_3 119.5 . .
C11_3 C12_3 H12_3 119.5 . .
N3_3 C13_3 C14_3 125.0(7) . .
N3_3 C13_3 H13_3 117.5 . .
C14_3 C13_3 H13_3 117.5 . .
C13_3 C14_3 C15_3 118.2(8) . .
C13_3 C14_3 H14_3 120.9 . .
C15_3 C14_3 H14_3 120.9 . .
C16_3 C15_3 C14_3 117.4(7) . .
C16_3 C15_3 H15_3 121.3 . .
C14_3 C15_3 H15_3 121.3 . .
C15_3 C16_3 C17_3 118.5(7) . .
C15_3 C16_3 C18_3 126.3(8) . .
C17_3 C16_3 C18_3 114.8(8) . .
N3_3 C17_3 C16_3 126.0(7) . .
N3_3 C17_3 H17_3 117.0 . .
C16_3 C17_3 H17_3 117.0 . .
O3_3 C18_3 N4_3 127.7(10) . .
O3_3 C18_3 C16_3 117.7(10) . .
N4_3 C18_3 C16_3 114.5(9) . .
C24_3 C19_3 C20_3 116.4(8) . .
C24_3 C19_3 N4_3 121.5(14) . .
C20_3 C19_3 N4_3 122.0(14) . .
C21_3 C20_3 C19_3 121.1(9) . .
C21_3 C20_3 H20_3 119.5 . .
C19_3 C20_3 H20_3 119.5 . .
C22_3 C21_3 C20_3 119.7(10) . .
C22_3 C21_3 H21_3 120.2 . .
C20_3 C21_3 H21_3 120.2 . .
C21_3 C22_3 C23_3 122.0(9) . .
C21_3 C22_3 O4_3 124.1(16) . .
C23_3 C22_3 O4_3 113.9(15) . .
C22_3 C23_3 C24_3 116.5(10) . .
C22_3 C23_3 H23_3 121.8 . .
C24_3 C23_3 H23_3 121.8 . .
C19_3 C24_3 C23_3 124.3(10) . .
C19_3 C24_3 H24_3 117.9 . .
C23_3 C24_3 H24_3 117.9 . .
N5_3 C25_3 C26_3 124.4(7) . .
N5_3 C25_3 H25_3 117.8 . .
C26_3 C25_3 H25_3 117.8 . .
C27_3 C26_3 C25_3 117.4(8) . .
C27_3 C26_3 H26_3 121.3 . .
C25_3 C26_3 H26_3 121.3 . .
C26_3 C27_3 C28_3 119.9(7) . .
C26_3 C27_3 H27_3 120.1 . .
C28_3 C27_3 H27_3 120.1 . .
C29_3 C28_3 C27_3 115.7(6) . .
C29_3 C28_3 C30_3 114.4(8) . .
C27_3 C28_3 C30_3 129.8(8) . .
N5_3 C29_3 C28_3 127.3(7) . .
N5_3 C29_3 H29_3 116.4 . .
C28_3 C29_3 H29_3 116.4 . .
O5_3 C30_3 N6_3 127.9(10) . .
O5_3 C30_3 C28_3 121.7(10) . .
N6_3 C30_3 C28_3 110.4(9) . .
C32_3 C31_3 N6_3 118.4(14) . .
C32_3 C31_3 C36_3 121.5(9) . .
N6_3 C31_3 C36_3 119.2(13) . .
C31_3 C32_3 C33_3 122.7(9) . .
C31_3 C32_3 H32_3 118.7 . .
C33_3 C32_3 H32_3 118.7 . .
C34_3 C33_3 C32_3 113.8(9) . .
C34_3 C33_3 H33_3 123.1 . .
C32_3 C33_3 H33_3 123.1 . .
C33_3 C34_3 O6_3 109.0(15) . .
C33_3 C34_3 C35_3 126.5(10) . .
O6_3 C34_3 C35_3 124.4(15) . .
C34_3 C35_3 C36_3 118.8(9) . .
C34_3 C35_3 H35_3 120.6 . .
C36_3 C35_3 H35_3 120.6 . .
C35_3 C36_3 C31_3 116.3(9) . .
C35_3 C36_3 H36_3 121.8 . .
C31_3 C36_3 H36_3 121.8 . .
C42_3 C37_3 C38_3 125.8(9) . .
C42_3 C37_3 O2_3 131.8(12) . .
C38_3 C37_3 O2_3 102.3(11) . .
C39_3 C38_3 C37_3 114.3(9) . .
C39_3 C38_3 H38_3 122.9 . .
C37_3 C38_3 H38_3 122.9 . .
C38_3 C39_3 O4_3 138.1(13) . .
C38_3 C39_3 C40_3 124.0(9) . .
O4_3 C39_3 C40_3 97.8(11) . .
C41_3 C40_3 C39_3 118.0(9) . .
C41_3 C40_3 H40_3 121.0 . .
C39_3 C40_3 H40_3 121.0 . .
C40_3 C41_3 C42_3 121.0(9) . .
C40_3 C41_3 O6_3 132.5(12) . .
C42_3 C41_3 O6_3 106.5(11) . .
C37_3 C42_3 C41_3 116.9(9) . .
C37_3 C42_3 H42_3 121.6 . .
C41_3 C42_3 H42_3 121.6 . .

loop_
_geom_bond_atom_site_label_1
_geom_bond_atom_site_label_2
_geom_bond_distance
_geom_bond_site_symmetry_2
Pd1_1 N5_3_$5 2.005(6) 10
Pd1_1 N5_3 2.005(6) .
Pd1_1 N1_3_$3 2.051(6) 4_565
Pd1_1 N1_3_$2 2.051(6) 11_565
Pd2_2 N3_3_$3 2.005(6) 4_565
Pd2_2 N3_3_$4 2.005(6) 2_665
Pd2_2 N3_3_$1 2.005(6) 3_655
Pd2_2 N3_3 2.005(6) .
O1_3 C6_3 1.212(8) .
N1_3 C1_3 1.326(6) .
N1_3 C5_3 1.332(6) .
C1_3 C2_3 1.354(8) .
C1_3 H1_3 0.9300 .
O2_3 C37_3 1.378(10) .
O2_3 C10_3 1.463(10) .
N2_3 C6_3 1.322(9) .
N2_3 C7_3 1.404(9) .
N2_3 H2N_3 0.8600 .
C2_3 C3_3 1.392(7) .
C2_3 H2_3 0.9300 .
O3_3 C18_3 1.218(9) .
N3_3 C17_3 1.315(6) .
N3_3 C13_3 1.336(6) .
C3_3 C4_3 1.395(7) .
C3_3 H3_3 0.9300 .
O4_3 C39_3 1.350(10) .
O4_3 C22_3 1.398(10) .
N4_3 C18_3 1.340(9) .
N4_3 C19_3 1.429(9) .
N4_3 H4_3 0.8600 .
C4_3 C5_3 1.374(7) .
C4_3 C6_3 1.515(8) .
O5_3 C30_3 1.199(8) .
N5_3 C29_3 1.315(6) .
N5_3 C25_3 1.319(6) .
C5_3 H5_3 0.9300 .
O6_3 C34_3 1.371(10) .
O6_3 C41_3 1.430(9) .
N6_3 C30_3 1.329(9) .
N6_3 C31_3 1.404(9) .
N6_3 H6_3 0.8600 .
C7_3 C12_3 1.359(9) .
C7_3 C8_3 1.386(9) .
C8_3 C9_3 1.378(8) .
C8_3 H8_3 0.9300 .
C9_3 C10_3 1.400(9) .
C9_3 H9_3 0.9300 .
C10_3 C11_3 1.388(9) .
C11_3 C12_3 1.378(8) .
C11_3 H11_3 0.9300 .
C12_3 H12_3 0.9300 .
C13_3 C14_3 1.380(8) .
C13_3 H13_3 0.9300 .
C14_3 C15_3 1.410(7) .
C14_3 H14_3 0.9300 .
C15_3 C16_3 1.370(7) .
C15_3 H15_3 0.9300 .
C16_3 C17_3 1.386(7) .
C16_3 C18_3 1.526(8) .
C17_3 H17_3 0.9300 .
C19_3 C24_3 1.383(9) .
C19_3 C20_3 1.407(9) .
C20_3 C21_3 1.390(8) .
C20_3 H20_3 0.9300 .
C21_3 C22_3 1.377(9) .
C21_3 H21_3 0.9300 .
C22_3 C23_3 1.383(9) .
C23_3 C24_3 1.401(8) .
C23_3 H23_3 0.9300 .
C24_3 H24_3 0.9300 .
C25_3 C26_3 1.409(8) .
C25_3 H25_3 0.9300 .
C26_3 C27_3 1.368(7) .
C26_3 H26_3 0.9300 .
C27_3 C28_3 1.399(7) .
C27_3 H27_3 0.9300 .
C28_3 C29_3 1.375(7) .
C28_3 C30_3 1.538(8) .
C29_3 H29_3 0.9300 .
C31_3 C32_3 1.396(9) .
C31_3 C36_3 1.412(9) .
C32_3 C33_3 1.399(8) .
C32_3 H32_3 0.9300 .
C33_3 C34_3 1.367(9) .
C33_3 H33_3 0.9300 .
C34_3 C35_3 1.398(9) .
C35_3 C36_3 1.406(8) .
C35_3 H35_3 0.9300 .
C36_3 H36_3 0.9300 .
C37_3 C42_3 1.315(8) .
C37_3 C38_3 1.377(8) .
C38_3 C39_3 1.325(8) .
C38_3 H38_3 0.9300 .
C39_3 C40_3 1.378(8) .
C40_3 C41_3 1.338(8) .
C40_3 H40_3 0.9300 .
C41_3 C42_3 1.379(8) .
C42_3 H42_3 0.9300 .
